data_4110673
loop_
_publ_author_name
'Takanori Shima'
'Zhaomin Hou'

_publ_section_title
;
 Hydrogenation of Carbon Monoxide by Tetranuclear Rare Earth Metal
 Polyhydrido Complexes. Selective Formation of Ethylene and Isolation of
 Well-Defined Polyoxo Rare Earth Metal Clusters
;
_journal_name_full 'Journal of the American Chemical Society'
_journal_page_first 8124
_journal_page_last 8125
_journal_paper_doi 10.1021/ja062348l
_journal_volume 128
_journal_year 2006
_chemical_formula_sum 'C48 H84 Lu4 O4 Si4'
_chemical_formula_weight 1537.39
_chemical_name_systematic
; 
 ? 
;
_space_group_IT_number 14
_symmetry_cell_setting monoclinic
_symmetry_space_group_name_Hall '-P 2ybc'
_symmetry_space_group_name_H-M 'P 1 21/c 1'
_atom_sites_solution_hydrogens geom
_atom_sites_solution_primary direct
_atom_sites_solution_secondary difmap
_audit_creation_method SHELXL-97
_cell_angle_alpha 90.00
_cell_angle_beta 95.888(2)
_cell_angle_gamma 90.00
_cell_formula_units_Z 4
_cell_length_a 14.5263(11)
_cell_length_b 14.1982(11)
_cell_length_c 28.120(2)
_cell_measurement_temperature 163(2)
_cell_volume 5769.1(7)
_computing_cell_refinement 'Bruker SMART'
_computing_data_collection 'Bruker SMART'
_computing_data_reduction 'Bruker SAINT'
_computing_molecular_graphics 'ORTEP-III (Farrugia, 1997)'
_computing_structure_refinement 'SHELXL-97 (Sheldrick, 1997)'
_computing_structure_solution 'SHELXS-97 (Sheldrick, 1990)'
_diffrn_ambient_temperature 163(2)
_diffrn_measured_fraction_theta_full 0.976
_diffrn_measured_fraction_theta_max 0.976
_diffrn_measurement_device_type 'CCD area detector'
_diffrn_measurement_method 'phi and omega scans'
_diffrn_radiation_monochromator graphite
_diffrn_radiation_source 'fine-focus sealed tube'
_diffrn_radiation_type MoK\a
_diffrn_radiation_wavelength 0.71073
_diffrn_reflns_av_R_equivalents 0.0649
_diffrn_reflns_av_sigmaI/netI 0.0781
_diffrn_reflns_limit_h_max 18
_diffrn_reflns_limit_h_min -18
_diffrn_reflns_limit_k_max 18
_diffrn_reflns_limit_k_min -18
_diffrn_reflns_limit_l_max 36
_diffrn_reflns_limit_l_min -28
_diffrn_reflns_number 35160
_diffrn_reflns_theta_full 27.54
_diffrn_reflns_theta_max 27.54
_diffrn_reflns_theta_min 1.41
_exptl_absorpt_coefficient_mu 6.904
_exptl_absorpt_correction_T_max 0.5452
_exptl_absorpt_correction_T_min 0.2312
_exptl_absorpt_correction_type empirical
_exptl_absorpt_process_details 'Bruker SADABS'
_exptl_crystal_colour colorless
_exptl_crystal_density_diffrn 1.770
_exptl_crystal_description plate
_exptl_crystal_F_000 2976
_exptl_crystal_size_max 0.30
_exptl_crystal_size_mid 0.20
_exptl_crystal_size_min 0.10
_refine_diff_density_max 2.773
_refine_diff_density_min -1.251
_refine_diff_density_rms 0.199
_refine_ls_extinction_method none
_refine_ls_goodness_of_fit_ref 1.107
_refine_ls_hydrogen_treatment constr
_refine_ls_matrix_type full
_refine_ls_number_parameters 569
_refine_ls_number_reflns 12993
_refine_ls_number_restraints 0
_refine_ls_restrained_S_all 1.107
_refine_ls_R_factor_all 0.0833
_refine_ls_R_factor_gt 0.0599
_refine_ls_shift/su_max 0.016
_refine_ls_shift/su_mean 0.000
_refine_ls_structure_factor_coef Fsqd
_refine_ls_weighting_details 'calc w=1/[\s^2^(Fo^2^)+(0.0412P)^2^+0.0000P] where P=(Fo^2^+2Fc^2^)/3'
_refine_ls_weighting_scheme calc
_refine_ls_wR_factor_gt 0.1114
_refine_ls_wR_factor_ref 0.1190
_reflns_number_gt 10062
_reflns_number_total 12993
_reflns_threshold_expression >2sigma(I)
_cod_data_source_file ja062348lsi20060517_113901.cif
_cod_data_source_block 5b
_cod_original_cell_volume 5769.1(8)
_cod_database_code 4110673

loop_
_symmetry_equiv_pos_as_xyz
'x, y, z'
'-x, y+1/2, -z+1/2'
'-x, -y, -z'
'x, -y-1/2, z-1/2'

loop_
_atom_site_label
_atom_site_type_symbol
_atom_site_fract_x
_atom_site_fract_y
_atom_site_fract_z
_atom_site_U_iso_or_equiv
_atom_site_adp_type
_atom_site_occupancy
_atom_site_symmetry_multiplicity
_atom_site_calc_flag
_atom_site_refinement_flags
Lu1 Lu 0.28391(3) 0.11395(3) 0.341529(15) 0.02718(10) Uani 1 1 d .
Lu2 Lu 0.17242(3) 0.30899(3) 0.339441(15) 0.02723(10) Uani 1 1 d .
Lu3 Lu 0.36837(3) 0.29173(3) 0.401924(15) 0.02776(10) Uani 1 1 d .
Lu4 Lu 0.19204(3) 0.18300(3) 0.434836(15) 0.02881(10) Uani 1 1 d .
O1 O 0.1541(4) 0.1651(4) 0.3595(2) 0.0327(16) Uani 1 1 d .
O2 O 0.3096(4) 0.2613(4) 0.3307(2) 0.0276(14) Uani 1 1 d .
O3 O 0.2262(4) 0.3225(4) 0.4121(2) 0.0284(14) Uani 1 1 d .
O4 O 0.3261(4) 0.1489(4) 0.4153(2) 0.0325(15) Uani 1 1 d .
Si1 Si 0.4072(2) -0.1278(2) 0.36361(12) 0.0391(7) Uani 1 1 d .
Si2 Si 0.1937(2) 0.4854(2) 0.23313(11) 0.0398(7) Uani 1 1 d .
Si3 Si 0.6215(2) 0.3424(2) 0.36713(12) 0.0420(7) Uani 1 1 d .
Si4 Si 0.0559(2) 0.2942(2) 0.53567(11) 0.0380(7) Uani 1 1 d .
C1 C 0.3475(7) -0.0453(7) 0.3186(4) 0.033(2) Uani 1 1 d .
C2 C 0.2533(6) -0.0467(6) 0.2981(3) 0.028(2) Uani 1 1 d .
C3 C 0.2426(7) 0.0235(7) 0.2613(4) 0.032(2) Uani 1 1 d .
C4 C 0.3295(7) 0.0637(7) 0.2575(4) 0.037(2) Uani 1 1 d .
C5 C 0.3930(7) 0.0223(6) 0.2921(4) 0.034(2) Uani 1 1 d .
C6 C 0.1745(7) -0.1072(7) 0.3115(4) 0.044(3) Uani 1 1 d .
H6A H 0.1805 -0.1708 0.2986 0.065 Uiso 1 1 calc R
H6B H 0.1156 -0.0796 0.2982 0.065 Uiso 1 1 calc R
H6C H 0.1764 -0.1103 0.3464 0.065 Uiso 1 1 calc R
C7 C 0.1546(8) 0.0435(8) 0.2307(4) 0.053(3) Uani 1 1 d .
H7A H 0.1570 0.1071 0.2174 0.079 Uiso 1 1 calc R
H7B H 0.1024 0.0388 0.2500 0.079 Uiso 1 1 calc R
H7C H 0.1467 -0.0024 0.2045 0.079 Uiso 1 1 calc R
C8 C 0.3511(9) 0.1376(7) 0.2217(4) 0.054(3) Uani 1 1 d .
H8A H 0.2960 0.1494 0.1994 0.081 Uiso 1 1 calc R
H8B H 0.4016 0.1154 0.2040 0.081 Uiso 1 1 calc R
H8C H 0.3699 0.1961 0.2386 0.081 Uiso 1 1 calc R
C9 C 0.4954(7) 0.0461(9) 0.2977(4) 0.053(3) Uani 1 1 d .
H9A H 0.5130 0.0720 0.2677 0.079 Uiso 1 1 calc R
H9B H 0.5313 -0.0111 0.3059 0.079 Uiso 1 1 calc R
H9C H 0.5079 0.0928 0.3233 0.079 Uiso 1 1 calc R
C10 C 0.4885(10) -0.2052(9) 0.3340(5) 0.073(5) Uani 1 1 d .
H10A H 0.4534 -0.2429 0.3092 0.110 Uiso 1 1 calc R
H10B H 0.5209 -0.2471 0.3579 0.110 Uiso 1 1 calc R
H10C H 0.5336 -0.1661 0.3195 0.110 Uiso 1 1 calc R
C11 C 0.3247(9) -0.2061(9) 0.3913(5) 0.061(4) Uani 1 1 d .
H11A H 0.2784 -0.1676 0.4053 0.092 Uiso 1 1 calc R
H11B H 0.3585 -0.2443 0.4163 0.092 Uiso 1 1 calc R
H11C H 0.2937 -0.2475 0.3668 0.092 Uiso 1 1 calc R
C12 C 0.4752(8) -0.0600(9) 0.4136(5) 0.059(4) Uani 1 1 d .
H12A H 0.5268 -0.0271 0.4010 0.089 Uiso 1 1 calc R
H12B H 0.4994 -0.1039 0.4387 0.089 Uiso 1 1 calc R
H12C H 0.4346 -0.0140 0.4269 0.089 Uiso 1 1 calc R
C13 C 0.1188(6) 0.4366(6) 0.2779(3) 0.025(2) Uani 1 1 d .
C14 C 0.0578(6) 0.3600(7) 0.2686(4) 0.032(2) Uani 1 1 d .
C15 C 0.0014(6) 0.3481(7) 0.3059(4) 0.032(2) Uani 1 1 d .
C16 C 0.0287(6) 0.4202(7) 0.3402(4) 0.032(2) Uani 1 1 d .
C17 C 0.0998(7) 0.4746(7) 0.3234(4) 0.033(2) Uani 1 1 d .
C18 C 0.0510(7) 0.2952(8) 0.2241(4) 0.044(3) Uani 1 1 d .
H18A H 0.0216 0.2356 0.2316 0.066 Uiso 1 1 calc R
H18B H 0.1132 0.2827 0.2151 0.066 Uiso 1 1 calc R
H18C H 0.0138 0.3262 0.1976 0.066 Uiso 1 1 calc R
C19 C -0.0739(8) 0.2778(9) 0.3099(5) 0.055(3) Uani 1 1 d .
H19A H -0.1323 0.3026 0.2942 0.082 Uiso 1 1 calc R
H19B H -0.0805 0.2659 0.3437 0.082 Uiso 1 1 calc R
H19C H -0.0584 0.2189 0.2944 0.082 Uiso 1 1 calc R
C20 C -0.0144(8) 0.4370(8) 0.3867(4) 0.048(3) Uani 1 1 d .
H20A H 0.0333 0.4593 0.4113 0.073 Uiso 1 1 calc R
H20B H -0.0408 0.3779 0.3972 0.073 Uiso 1 1 calc R
H20C H -0.0633 0.4845 0.3815 0.073 Uiso 1 1 calc R
C21 C 0.1430(8) 0.5591(8) 0.3488(4) 0.044(3) Uani 1 1 d .
H21A H 0.1276 0.5595 0.3820 0.066 Uiso 1 1 calc R
H21B H 0.1191 0.6166 0.3326 0.066 Uiso 1 1 calc R
H21C H 0.2103 0.5565 0.3485 0.066 Uiso 1 1 calc R
C22 C 0.2848(8) 0.3995(10) 0.2190(5) 0.064(4) Uani 1 1 d .
H22A H 0.3256 0.3857 0.2481 0.096 Uiso 1 1 calc R
H22B H 0.3211 0.4267 0.1949 0.096 Uiso 1 1 calc R
H22C H 0.2553 0.3412 0.2066 0.096 Uiso 1 1 calc R
C23 C 0.1193(9) 0.5119(9) 0.1764(4) 0.057(3) Uani 1 1 d .
H23A H 0.0959 0.4528 0.1616 0.086 Uiso 1 1 calc R
H23B H 0.1559 0.5453 0.1543 0.086 Uiso 1 1 calc R
H23C H 0.0671 0.5514 0.1835 0.086 Uiso 1 1 calc R
C24 C 0.2562(9) 0.5962(9) 0.2531(5) 0.062(4) Uani 1 1 d .
H24A H 0.2117 0.6425 0.2629 0.094 Uiso 1 1 calc R
H24B H 0.2875 0.6219 0.2267 0.094 Uiso 1 1 calc R
H24C H 0.3021 0.5822 0.2803 0.094 Uiso 1 1 calc R
C25 C 0.5321(6) 0.3630(6) 0.4088(3) 0.027(2) Uani 1 1 d .
C26 C 0.4689(6) 0.4421(6) 0.4053(4) 0.031(2) Uani 1 1 d .
C27 C 0.4236(7) 0.4443(7) 0.4477(4) 0.038(2) Uani 1 1 d .
C28 C 0.4558(6) 0.3683(8) 0.4776(4) 0.035(2) Uani 1 1 d .
C29 C 0.5226(6) 0.3189(7) 0.4540(3) 0.033(2) Uani 1 1 d .
C30 C 0.4533(9) 0.5136(8) 0.3651(4) 0.055(3) Uani 1 1 d .
H30A H 0.4018 0.5552 0.3711 0.082 Uiso 1 1 calc R
H30B H 0.4384 0.4807 0.3347 0.082 Uiso 1 1 calc R
H30C H 0.5095 0.5512 0.3636 0.082 Uiso 1 1 calc R
C31 C 0.3534(7) 0.5167(8) 0.4603(5) 0.053(3) Uani 1 1 d .
H31A H 0.3514 0.5687 0.4373 0.080 Uiso 1 1 calc R
H31B H 0.3712 0.5408 0.4926 0.080 Uiso 1 1 calc R
H31C H 0.2921 0.4872 0.4591 0.080 Uiso 1 1 calc R
C32 C 0.4267(8) 0.3478(9) 0.5261(4) 0.050(3) Uani 1 1 d .
H32A H 0.4431 0.2827 0.5350 0.075 Uiso 1 1 calc R
H32B H 0.3596 0.3560 0.5254 0.075 Uiso 1 1 calc R
H32C H 0.4583 0.3911 0.5495 0.075 Uiso 1 1 calc R
C33 C 0.5752(8) 0.2344(8) 0.4749(4) 0.048(3) Uani 1 1 d .
H33A H 0.6404 0.2513 0.4828 0.072 Uiso 1 1 calc R
H33B H 0.5706 0.1830 0.4515 0.072 Uiso 1 1 calc R
H33C H 0.5488 0.2141 0.5039 0.072 Uiso 1 1 calc R
C34 C 0.7095(9) 0.4404(10) 0.3767(5) 0.071(4) Uani 1 1 d .
H34A H 0.6784 0.5013 0.3715 0.107 Uiso 1 1 calc R
H34B H 0.7560 0.4333 0.3540 0.107 Uiso 1 1 calc R
H34C H 0.7398 0.4375 0.4094 0.107 Uiso 1 1 calc R
C35 C 0.6864(9) 0.2286(9) 0.3777(5) 0.070(4) Uani 1 1 d .
H35A H 0.7171 0.2276 0.4104 0.104 Uiso 1 1 calc R
H35B H 0.7330 0.2232 0.3549 0.104 Uiso 1 1 calc R
H35C H 0.6431 0.1757 0.3732 0.104 Uiso 1 1 calc R
C36 C 0.5723(10) 0.3416(10) 0.3034(4) 0.070(4) Uani 1 1 d .
H36A H 0.5263 0.2912 0.2984 0.105 Uiso 1 1 calc R
H36B H 0.6220 0.3308 0.2830 0.105 Uiso 1 1 calc R
H36C H 0.5427 0.4024 0.2954 0.105 Uiso 1 1 calc R
C37 C 0.0963(7) 0.1846(6) 0.5068(4) 0.031(2) Uani 1 1 d .
C38 C 0.0479(6) 0.1250(7) 0.4716(3) 0.030(2) Uani 1 1 d .
C39 C 0.1027(7) 0.0435(6) 0.4666(4) 0.032(2) Uani 1 1 d .
C40 C 0.1837(7) 0.0516(7) 0.4988(4) 0.037(2) Uani 1 1 d .
C41 C 0.1814(6) 0.1356(7) 0.5236(3) 0.031(2) Uani 1 1 d .
C42 C -0.0445(7) 0.1414(8) 0.4432(4) 0.044(3) Uani 1 1 d .
H42A H -0.0441 0.1135 0.4114 0.066 Uiso 1 1 calc R
H42B H -0.0560 0.2092 0.4402 0.066 Uiso 1 1 calc R
H42C H -0.0933 0.1120 0.4597 0.066 Uiso 1 1 calc R
C43 C 0.0743(8) -0.0377(7) 0.4340(4) 0.048(3) Uani 1 1 d .
H43A H 0.1279 -0.0783 0.4309 0.072 Uiso 1 1 calc R
H43B H 0.0505 -0.0137 0.4024 0.072 Uiso 1 1 calc R
H43C H 0.0258 -0.0742 0.4474 0.072 Uiso 1 1 calc R
C44 C 0.2595(8) -0.0235(8) 0.5062(5) 0.052(3) Uani 1 1 d .
H44A H 0.3165 0.0006 0.4949 0.078 Uiso 1 1 calc R
H44B H 0.2396 -0.0803 0.4882 0.078 Uiso 1 1 calc R
H44C H 0.2708 -0.0388 0.5403 0.078 Uiso 1 1 calc R
C45 C 0.2523(8) 0.1659(9) 0.5638(4) 0.052(3) Uani 1 1 d .
H45A H 0.2412 0.1324 0.5932 0.078 Uiso 1 1 calc R
H45B H 0.2472 0.2339 0.5689 0.078 Uiso 1 1 calc R
H45C H 0.3145 0.1511 0.5555 0.078 Uiso 1 1 calc R
C46 C 0.0601(10) 0.2768(9) 0.6015(4) 0.058(3) Uani 1 1 d .
H46A H 0.0266 0.2191 0.6081 0.087 Uiso 1 1 calc R
H46B H 0.0311 0.3307 0.6158 0.087 Uiso 1 1 calc R
H46C H 0.1247 0.2713 0.6152 0.087 Uiso 1 1 calc R
C47 C -0.0664(9) 0.3245(8) 0.5147(5) 0.057(3) Uani 1 1 d .
H47A H -0.0716 0.3389 0.4805 0.085 Uiso 1 1 calc R
H47B H -0.0855 0.3795 0.5323 0.085 Uiso 1 1 calc R
H47C H -0.1065 0.2709 0.5203 0.085 Uiso 1 1 calc R
C48 C 0.1283(9) 0.3977(8) 0.5232(4) 0.054(3) Uani 1 1 d .
H48A H 0.1915 0.3883 0.5383 0.080 Uiso 1 1 calc R
H48B H 0.1021 0.4546 0.5362 0.080 Uiso 1 1 calc R
H48C H 0.1293 0.4046 0.4886 0.080 Uiso 1 1 calc R

loop_
_atom_site_aniso_label
_atom_site_aniso_U_11
_atom_site_aniso_U_22
_atom_site_aniso_U_33
_atom_site_aniso_U_23
_atom_site_aniso_U_13
_atom_site_aniso_U_12
Lu1 0.0296(2) 0.02155(19) 0.0305(2) -0.00492(16) 0.00326(16) -0.00027(15)
Lu2 0.0273(2) 0.0263(2) 0.0274(2) 0.00241(16) -0.00092(15) 0.00341(15)
Lu3 0.02416(19) 0.0256(2) 0.0326(3) -0.00384(17) -0.00114(15) -0.00488(15)
Lu4 0.0323(2) 0.0294(2) 0.0258(2) 0.00236(17) 0.00789(16) -0.00128(16)
O1 0.028(3) 0.026(4) 0.044(5) -0.003(3) 0.002(3) -0.003(3)
O2 0.029(3) 0.031(4) 0.023(4) 0.002(3) 0.003(3) 0.002(3)
O3 0.036(4) 0.015(3) 0.035(4) -0.004(3) 0.005(3) -0.003(3)
O4 0.036(4) 0.029(4) 0.032(4) 0.004(3) -0.002(3) 0.005(3)
Si1 0.0399(16) 0.0311(15) 0.046(2) 0.0017(13) 0.0033(13) 0.0079(12)
Si2 0.0412(17) 0.0394(17) 0.040(2) 0.0139(14) 0.0078(13) 0.0070(13)
Si3 0.0369(16) 0.0495(19) 0.041(2) -0.0025(14) 0.0091(13) -0.0079(13)
Si4 0.0536(19) 0.0326(16) 0.0298(17) -0.0020(12) 0.0137(13) -0.0007(13)
C1 0.033(5) 0.032(5) 0.032(6) -0.001(4) 0.002(4) 0.002(4)
C2 0.035(5) 0.014(4) 0.033(6) -0.008(4) 0.004(4) -0.005(4)
C3 0.041(6) 0.024(5) 0.029(6) -0.008(4) -0.010(4) 0.004(4)
C4 0.052(7) 0.022(5) 0.037(7) -0.003(4) 0.014(5) 0.002(4)
C5 0.034(5) 0.021(5) 0.049(7) -0.015(4) 0.020(5) 0.004(4)
C6 0.033(6) 0.032(6) 0.064(8) -0.011(5) -0.003(5) -0.008(4)
C7 0.066(8) 0.041(7) 0.046(8) -0.003(5) -0.022(6) 0.012(6)
C8 0.088(10) 0.026(6) 0.051(8) 0.012(5) 0.020(7) 0.001(6)
C9 0.039(6) 0.051(7) 0.071(10) -0.003(6) 0.012(6) 0.002(5)
C10 0.074(10) 0.062(9) 0.089(12) 0.025(8) 0.035(8) 0.038(7)
C11 0.064(9) 0.053(8) 0.066(10) 0.016(7) 0.003(7) 0.003(6)
C12 0.041(7) 0.054(8) 0.077(10) 0.005(7) -0.019(6) 0.004(6)
C13 0.024(4) 0.023(5) 0.029(6) 0.007(4) 0.000(4) 0.002(3)
C14 0.019(4) 0.035(5) 0.039(6) -0.002(4) -0.007(4) 0.007(4)
C15 0.018(4) 0.032(5) 0.044(7) 0.010(4) -0.004(4) 0.011(4)
C16 0.022(5) 0.039(6) 0.035(6) 0.000(4) 0.003(4) 0.014(4)
C17 0.038(6) 0.030(5) 0.032(6) 0.001(4) 0.004(4) 0.008(4)
C18 0.043(6) 0.044(7) 0.042(7) -0.007(5) -0.012(5) 0.010(5)
C19 0.040(7) 0.057(8) 0.068(9) 0.009(6) 0.005(6) -0.014(6)
C20 0.052(7) 0.050(7) 0.045(8) -0.003(5) 0.012(5) 0.014(5)
C21 0.054(7) 0.039(6) 0.040(7) -0.015(5) 0.007(5) -0.008(5)
C22 0.048(7) 0.080(10) 0.069(10) 0.013(7) 0.026(6) 0.023(7)
C23 0.077(9) 0.052(8) 0.042(8) 0.018(6) 0.005(6) 0.009(7)
C24 0.061(8) 0.051(8) 0.077(11) 0.020(7) 0.013(7) -0.003(6)
C25 0.017(4) 0.031(5) 0.031(6) -0.005(4) -0.003(4) -0.010(3)
C26 0.028(5) 0.025(5) 0.037(6) -0.001(4) -0.005(4) -0.013(4)
C27 0.040(6) 0.034(6) 0.037(7) -0.011(5) -0.007(5) -0.013(4)
C28 0.029(5) 0.046(6) 0.029(6) -0.006(5) -0.006(4) -0.014(4)
C29 0.031(5) 0.043(6) 0.023(6) 0.000(4) -0.007(4) -0.010(4)
C30 0.076(9) 0.037(7) 0.050(9) 0.009(6) 0.001(6) 0.002(6)
C31 0.039(6) 0.042(7) 0.077(10) -0.020(6) 0.003(6) -0.005(5)
C32 0.041(7) 0.063(8) 0.046(8) -0.003(6) 0.008(5) -0.001(6)
C33 0.046(7) 0.062(8) 0.037(7) 0.020(6) 0.003(5) 0.008(6)
C34 0.051(8) 0.073(10) 0.092(12) -0.012(8) 0.022(7) -0.021(7)
C35 0.072(10) 0.066(9) 0.075(11) -0.006(8) 0.031(8) 0.017(7)
C36 0.090(11) 0.081(11) 0.041(9) 0.007(7) 0.015(7) -0.001(8)
C37 0.036(5) 0.026(5) 0.032(6) 0.002(4) 0.009(4) 0.002(4)
C38 0.033(5) 0.032(5) 0.026(6) 0.004(4) 0.006(4) 0.007(4)
C39 0.043(6) 0.024(5) 0.029(6) -0.001(4) 0.005(4) -0.012(4)
C40 0.043(6) 0.036(6) 0.033(6) 0.010(5) 0.015(5) 0.003(5)
C41 0.034(5) 0.049(6) 0.011(5) 0.012(4) 0.006(4) -0.001(4)
C42 0.040(6) 0.045(7) 0.048(8) 0.009(5) 0.007(5) 0.002(5)
C43 0.075(8) 0.033(6) 0.039(7) -0.004(5) 0.017(6) -0.007(5)
C44 0.062(8) 0.036(6) 0.059(9) 0.011(6) 0.005(6) 0.005(5)
C45 0.054(7) 0.065(8) 0.034(7) 0.008(6) -0.010(5) -0.008(6)
C46 0.086(10) 0.055(8) 0.034(8) -0.004(6) 0.016(6) 0.011(7)
C47 0.077(9) 0.032(6) 0.064(9) -0.008(6) 0.022(7) 0.012(6)
C48 0.076(9) 0.037(6) 0.051(8) -0.012(5) 0.023(6) -0.009(6)

loop_
_atom_type_symbol
_atom_type_description
_atom_type_scat_dispersion_real
_atom_type_scat_dispersion_imag
_atom_type_scat_source
C C 0.0033 0.0016 'International Tables Vol C Tables 4.2.6.8 and 6.1.1.4'
H H 0.0000 0.0000 'International Tables Vol C Tables 4.2.6.8 and 6.1.1.4'
O O 0.0106 0.0060 'International Tables Vol C Tables 4.2.6.8 and 6.1.1.4'
Si Si 0.0817 0.0704 'International Tables Vol C Tables 4.2.6.8 and 6.1.1.4'
Lu Lu -0.4720 5.8584 'International Tables Vol C Tables 4.2.6.8 and 6.1.1.4'

loop_
_geom_angle_atom_site_label_1
_geom_angle_atom_site_label_2
_geom_angle_atom_site_label_3
_geom_angle
O1 Lu1 O2 82.7(2)
O1 Lu1 O4 82.2(2)
O2 Lu1 O4 82.9(2)
O1 Lu1 C1 135.6(3)
O2 Lu1 C1 138.9(3)
O4 Lu1 C1 111.8(3)
O1 Lu1 C5 155.8(3)
O2 Lu1 C5 106.9(3)
O4 Lu1 C5 120.5(3)
C1 Lu1 C5 32.2(3)
O1 Lu1 C2 107.3(3)
O2 Lu1 C2 144.0(3)
O4 Lu1 C2 132.1(3)
C1 Lu1 C2 32.2(3)
C5 Lu1 C2 52.2(3)
O1 Lu1 C3 104.0(3)
O2 Lu1 C3 112.5(3)
O4 Lu1 C3 163.8(3)
C1 Lu1 C3 53.3(3)
C5 Lu1 C3 51.9(3)
C2 Lu1 C3 31.9(3)
O1 Lu1 C4 128.3(3)
O2 Lu1 C4 94.2(3)
O4 Lu1 C4 148.9(3)
C1 Lu1 C4 53.0(3)
C5 Lu1 C4 31.3(3)
C2 Lu1 C4 52.0(3)
C3 Lu1 C4 31.1(3)
O1 Lu1 Lu2 41.57(17)
O2 Lu1 Lu2 41.61(15)
O4 Lu1 Lu2 84.96(17)
C1 Lu1 Lu2 163.1(2)
C5 Lu1 Lu2 140.1(2)
C2 Lu1 Lu2 133.4(2)
C3 Lu1 Lu2 109.8(2)
C4 Lu1 Lu2 113.2(2)
O1 Lu1 Lu3 84.64(17)
O2 Lu1 Lu3 41.34(17)
O4 Lu1 Lu3 42.01(17)
C1 Lu1 Lu3 134.5(2)
C5 Lu1 Lu3 117.4(2)
C2 Lu1 Lu3 166.7(2)
C3 Lu1 Lu3 152.1(2)
C4 Lu1 Lu3 124.9(2)
Lu2 Lu1 Lu3 59.739(13)
O1 Lu1 Lu4 41.50(18)
O2 Lu1 Lu4 84.93(16)
O4 Lu1 Lu4 41.13(17)
C1 Lu1 Lu4 131.9(2)
C5 Lu1 Lu4 158.0(3)
C2 Lu1 Lu4 125.8(2)
C3 Lu1 Lu4 141.0(2)
C4 Lu1 Lu4 169.8(2)
Lu2 Lu1 Lu4 60.033(12)
Lu3 Lu1 Lu4 59.834(13)
O3 Lu2 O2 83.4(2)
O3 Lu2 O1 82.9(2)
O2 Lu2 O1 82.6(2)
O3 Lu2 C14 150.2(3)
O2 Lu2 C14 122.5(3)
O1 Lu2 C14 112.6(3)
O3 Lu2 C13 129.9(3)
O2 Lu2 C13 111.5(2)
O1 Lu2 C13 144.3(3)
C14 Lu2 C13 31.9(3)
O3 Lu2 C17 100.8(3)
O2 Lu2 C17 129.2(3)
O1 Lu2 C17 148.1(3)
C14 Lu2 C17 52.4(3)
C13 Lu2 C17 32.4(3)
O3 Lu2 C16 98.8(3)
O2 Lu2 C16 160.5(3)
O1 Lu2 C16 116.9(3)
C14 Lu2 C16 51.8(3)
C13 Lu2 C16 52.7(3)
C17 Lu2 C16 31.3(3)
O3 Lu2 C15 124.7(3)
O2 Lu2 C15 152.0(3)
O1 Lu2 C15 99.0(3)
C14 Lu2 C15 31.4(3)
C13 Lu2 C15 53.1(3)
C17 Lu2 C15 52.7(3)
C16 Lu2 C15 31.8(3)
O3 Lu2 Lu3 42.11(16)
O2 Lu2 Lu3 41.65(17)
O1 Lu2 Lu3 84.85(17)
C14 Lu2 Lu3 156.7(2)
C13 Lu2 Lu3 127.94(19)
C17 Lu2 Lu3 119.2(2)
C16 Lu2 Lu3 135.0(2)
C15 Lu2 Lu3 166.0(2)
O3 Lu2 Lu1 85.71(16)
O2 Lu2 Lu1 41.84(16)
O1 Lu2 Lu1 41.23(16)
C14 Lu2 Lu1 123.0(2)
C13 Lu2 Lu1 137.6(2)
C17 Lu2 Lu1 168.7(2)
C16 Lu2 Lu1 157.3(2)
C15 Lu2 Lu1 130.3(2)
Lu3 Lu2 Lu1 60.272(12)
O3 Lu2 Lu4 41.69(15)
O2 Lu2 Lu4 85.18(16)
O1 Lu2 Lu4 41.63(18)
C14 Lu2 Lu4 143.2(2)
C13 Lu2 Lu4 161.69(19)
C17 Lu2 Lu4 130.4(2)
C16 Lu2 Lu4 109.4(2)
C15 Lu2 Lu4 114.7(2)
Lu3 Lu2 Lu4 60.049(13)
Lu1 Lu2 Lu4 60.151(13)
O2 Lu3 O3 82.5(2)
O2 Lu3 O4 83.1(2)
O3 Lu3 O4 82.8(2)
O2 Lu3 C25 115.3(3)
O3 Lu3 C25 143.1(3)
O4 Lu3 C25 129.2(3)
O2 Lu3 C29 143.4(3)
O3 Lu3 C29 133.0(3)
O4 Lu3 C29 106.7(3)
C25 Lu3 C29 32.4(3)
O2 Lu3 C26 111.8(3)
O3 Lu3 C26 111.9(3)
O4 Lu3 C26 159.8(3)
C25 Lu3 C26 32.6(3)
C29 Lu3 C26 53.1(3)
O2 Lu3 C28 164.7(3)
O3 Lu3 C28 101.6(3)
O4 Lu3 C28 111.9(3)
C25 Lu3 C28 53.4(3)
C29 Lu3 C28 31.8(3)
C26 Lu3 C28 53.0(3)
O2 Lu3 C27 134.7(3)
O3 Lu3 C27 90.9(3)
O4 Lu3 C27 140.6(3)
C25 Lu3 C27 53.1(3)
C29 Lu3 C27 52.3(3)
C26 Lu3 C27 31.8(3)
C28 Lu3 C27 31.6(3)
O2 Lu3 Lu2 41.73(15)
O3 Lu3 Lu2 41.19(17)
O4 Lu3 Lu2 85.11(17)
C25 Lu3 Lu2 140.8(2)
C29 Lu3 Lu2 166.9(2)
C26 Lu3 Lu2 115.1(2)
C28 Lu3 Lu2 138.6(2)
C27 Lu3 Lu2 114.8(2)
O2 Lu3 Lu4 85.37(16)
O3 Lu3 Lu4 41.92(15)
O4 Lu3 Lu4 41.32(17)
C25 Lu3 Lu4 157.9(2)
C29 Lu3 Lu4 125.6(2)
C26 Lu3 Lu4 148.5(2)
C28 Lu3 Lu4 107.6(2)
C27 Lu3 Lu4 118.2(2)
Lu2 Lu3 Lu4 60.210(13)
O2 Lu3 Lu1 41.65(16)
O3 Lu3 Lu1 84.86(16)
O4 Lu3 Lu1 41.93(17)
C25 Lu3 Lu1 130.4(2)
C29 Lu3 Lu1 132.9(2)
C26 Lu3 Lu1 148.4(2)
C28 Lu3 Lu1 152.7(2)
C27 Lu3 Lu1 174.8(2)
Lu2 Lu3 Lu1 59.989(13)
Lu4 Lu3 Lu1 60.111(13)
O4 Lu4 O1 82.4(2)
O4 Lu4 O3 83.6(2)
O1 Lu4 O3 82.0(2)
O4 Lu4 C38 146.7(3)
O1 Lu4 C38 102.8(3)
O3 Lu4 C38 129.6(3)
O4 Lu4 C37 141.9(3)
O1 Lu4 C37 132.3(3)
O3 Lu4 C37 112.6(3)
C38 Lu4 C37 32.4(3)
O4 Lu4 C39 114.8(3)
O1 Lu4 C39 99.4(3)
O3 Lu4 C39 161.6(3)
C38 Lu4 C39 32.1(3)
C37 Lu4 C39 53.3(3)
O4 Lu4 C40 97.1(3)
O1 Lu4 C40 124.8(3)
O3 Lu4 C40 153.2(3)
C38 Lu4 C40 52.6(3)
C37 Lu4 C40 52.7(3)
C39 Lu4 C40 31.7(3)
O4 Lu4 C41 109.5(3)
O1 Lu4 C41 151.6(3)
O3 Lu4 C41 124.0(3)
C38 Lu4 C41 53.1(3)
C37 Lu4 C41 32.6(3)
C39 Lu4 C41 52.3(3)
C40 Lu4 C41 30.8(3)
O4 Lu4 Lu3 42.07(17)
O1 Lu4 Lu3 84.51(16)
O3 Lu4 Lu3 42.02(16)
C38 Lu4 Lu3 168.6(2)
C37 Lu4 Lu3 137.3(2)
C39 Lu4 Lu3 156.3(2)
C40 Lu4 Lu3 129.8(2)
C41 Lu4 Lu3 121.9(2)
O4 Lu4 Lu2 85.22(17)
O1 Lu4 Lu2 41.49(17)
O3 Lu4 Lu2 40.87(17)
C38 Lu4 Lu2 120.6(2)
C37 Lu4 Lu2 130.1(2)
C39 Lu4 Lu2 135.4(2)
C40 Lu4 Lu2 165.9(3)
C41 Lu4 Lu2 159.2(2)
Lu3 Lu4 Lu2 59.741(13)
O4 Lu4 Lu1 41.79(18)
O1 Lu4 Lu1 41.03(16)
O3 Lu4 Lu1 84.88(16)
C38 Lu4 Lu1 131.0(2)
C37 Lu4 Lu1 161.5(2)
C39 Lu4 Lu1 108.3(2)
C40 Lu4 Lu1 113.5(2)
C41 Lu4 Lu1 140.6(2)
Lu3 Lu4 Lu1 60.056(12)
Lu2 Lu4 Lu1 59.816(13)
Lu1 O1 Lu2 97.2(2)
Lu1 O1 Lu4 97.5(3)
Lu2 O1 Lu4 96.9(3)
Lu3 O2 Lu2 96.6(2)
Lu3 O2 Lu1 97.0(2)
Lu2 O2 Lu1 96.5(2)
Lu2 O3 Lu4 97.4(2)
Lu2 O3 Lu3 96.7(2)
Lu4 O3 Lu3 96.1(2)
Lu4 O4 Lu1 97.1(3)
Lu4 O4 Lu3 96.6(2)
Lu1 O4 Lu3 96.1(3)
C11 Si1 C10 107.4(6)
C11 Si1 C1 112.5(5)
C10 Si1 C1 109.7(5)
C11 Si1 C12 107.6(6)
C10 Si1 C12 108.9(6)
C1 Si1 C12 110.7(5)
C22 Si2 C23 108.0(6)
C22 Si2 C24 106.2(6)
C23 Si2 C24 107.9(6)
C22 Si2 C13 111.9(5)
C23 Si2 C13 108.8(5)
C24 Si2 C13 113.8(5)
C36 Si3 C25 112.6(5)
C36 Si3 C35 106.5(6)
C25 Si3 C35 114.0(5)
C36 Si3 C34 109.2(6)
C25 Si3 C34 107.5(5)
C35 Si3 C34 106.8(7)
C48 Si4 C46 109.3(6)
C48 Si4 C47 107.3(6)
C46 Si4 C47 106.1(6)
C48 Si4 C37 111.5(5)
C46 Si4 C37 109.9(5)
C47 Si4 C37 112.6(5)
C5 C1 C2 105.9(9)
C5 C1 Si1 124.8(8)
C2 C1 Si1 128.5(7)
C5 C1 Lu1 74.6(5)
C2 C1 Lu1 76.0(5)
Si1 C1 Lu1 122.7(5)
C1 C2 C3 108.1(8)
C1 C2 C6 128.7(9)
C3 C2 C6 123.1(9)
C1 C2 Lu1 71.8(5)
C3 C2 Lu1 74.4(5)
C6 C2 Lu1 118.5(6)
C4 C3 C2 107.8(9)
C4 C3 C7 127.2(10)
C2 C3 C7 124.9(9)
C4 C3 Lu1 74.6(6)
C2 C3 Lu1 73.7(5)
C7 C3 Lu1 120.8(7)
C5 C4 C3 108.2(9)
C5 C4 C8 126.0(10)
C3 C4 C8 125.8(10)
C5 C4 Lu1 72.4(5)
C3 C4 Lu1 74.3(6)
C8 C4 Lu1 120.1(7)
C4 C5 C1 109.9(9)
C4 C5 C9 123.3(10)
C1 C5 C9 126.8(10)
C4 C5 Lu1 76.3(5)
C1 C5 Lu1 73.2(5)
C9 C5 Lu1 118.9(7)
C14 C13 C17 106.2(8)
C14 C13 Si2 123.7(7)
C17 C13 Si2 129.4(7)
C14 C13 Lu2 73.9(5)
C17 C13 Lu2 74.9(5)
Si2 C13 Lu2 123.7(4)
C15 C14 C13 111.0(9)
C15 C14 C18 122.5(9)
C13 C14 C18 126.5(9)
C15 C14 Lu2 76.6(6)
C13 C14 Lu2 74.2(5)
C18 C14 Lu2 116.2(6)
C14 C15 C16 105.8(9)
C14 C15 C19 128.6(10)
C16 C15 C19 125.5(9)
C14 C15 Lu2 72.0(5)
C16 C15 Lu2 73.9(5)
C19 C15 Lu2 120.4(7)
C17 C16 C15 109.1(8)
C17 C16 C20 125.6(9)
C15 C16 C20 125.3(9)
C17 C16 Lu2 73.5(5)
C15 C16 Lu2 74.3(5)
C20 C16 Lu2 119.9(7)
C16 C17 C13 107.9(8)
C16 C17 C21 124.2(9)
C13 C17 C21 127.9(9)
C16 C17 Lu2 75.2(5)
C13 C17 Lu2 72.8(5)
C21 C17 Lu2 119.9(7)
C29 C25 C26 106.3(8)
C29 C25 Si3 128.8(7)
C26 C25 Si3 123.9(7)
C29 C25 Lu3 73.9(5)
C26 C25 Lu3 74.1(5)
Si3 C25 Lu3 126.2(4)
C27 C26 C25 107.7(9)
C27 C26 C30 124.3(10)
C25 C26 C30 128.0(9)
C27 C26 Lu3 74.9(5)
C25 C26 Lu3 73.3(5)
C30 C26 Lu3 119.0(7)
C28 C27 C26 109.2(10)
C28 C27 C31 124.6(10)
C26 C27 C31 126.3(10)
C28 C27 Lu3 74.1(6)
C26 C27 Lu3 73.3(5)
C31 C27 Lu3 119.9(7)
C27 C28 C29 107.5(9)
C27 C28 C32 125.6(10)
C29 C28 C32 126.9(10)
C27 C28 Lu3 74.3(6)
C29 C28 Lu3 73.1(6)
C32 C28 Lu3 120.2(7)
C28 C29 C25 109.3(9)
C28 C29 C33 123.7(9)
C25 C29 C33 126.9(9)
C28 C29 Lu3 75.1(5)
C25 C29 Lu3 73.7(5)
C33 C29 Lu3 118.6(7)
C38 C37 C41 106.4(8)
C38 C37 Si4 129.5(7)
C41 C37 Si4 123.3(8)
C38 C37 Lu4 73.5(5)
C41 C37 Lu4 75.0(5)
Si4 C37 Lu4 124.5(4)
C39 C38 C37 108.1(8)
C39 C38 C42 123.4(9)
C37 C38 C42 128.5(9)
C39 C38 Lu4 74.5(5)
C37 C38 Lu4 74.1(5)
C42 C38 Lu4 117.2(6)
C40 C39 C38 107.9(9)
C40 C39 C43 127.7(10)
C38 C39 C43 124.4(10)
C40 C39 Lu4 75.2(5)
C38 C39 Lu4 73.4(5)
C43 C39 Lu4 119.6(7)
C41 C40 C39 109.4(9)
C41 C40 C44 125.9(10)
C39 C40 C44 124.7(10)
C41 C40 Lu4 74.7(5)
C39 C40 Lu4 73.1(6)
C44 C40 Lu4 120.6(6)
C40 C41 C37 108.2(9)
C40 C41 C45 124.9(10)
C37 C41 C45 126.7(10)
C40 C41 Lu4 74.5(5)
C37 C41 Lu4 72.4(5)
C45 C41 Lu4 122.7(7)

loop_
_geom_bond_atom_site_label_1
_geom_bond_atom_site_label_2
_geom_bond_distance
Lu1 O1 2.129(6)
Lu1 O2 2.152(6)
Lu1 O4 2.160(7)
Lu1 C1 2.549(9)
Lu1 C5 2.567(8)
Lu1 C2 2.605(8)
Lu1 C3 2.613(9)
Lu1 C4 2.617(10)
Lu1 Lu2 3.2055(6)
Lu1 Lu3 3.2146(6)
Lu1 Lu4 3.2163(6)
Lu2 O3 2.120(7)
Lu2 O2 2.143(6)
Lu2 O1 2.144(6)
Lu2 C14 2.566(9)
Lu2 C13 2.570(9)
Lu2 C17 2.597(9)
Lu2 C16 2.620(8)
Lu2 C15 2.625(9)
Lu2 Lu3 3.1974(6)
Lu2 Lu4 3.2125(6)
Lu3 O2 2.139(6)
Lu3 O3 2.159(6)
Lu3 O4 2.164(6)
Lu3 C25 2.574(8)
Lu3 C29 2.575(9)
Lu3 C26 2.583(8)
Lu3 C28 2.601(9)
Lu3 C27 2.604(10)
Lu3 Lu4 3.2074(6)
Lu4 O4 2.132(6)
Lu4 O1 2.149(7)
Lu4 O3 2.155(6)
Lu4 C38 2.564(9)
Lu4 C37 2.571(9)
Lu4 C39 2.577(9)
Lu4 C40 2.604(10)
Lu4 C41 2.605(8)
Si1 C11 1.862(12)
Si1 C10 1.869(12)
Si1 C1 1.871(10)
Si1 C12 1.896(12)
Si2 C22 1.871(11)
Si2 C23 1.871(12)
Si2 C24 1.874(13)
Si2 C13 1.879(9)
Si3 C36 1.859(13)
Si3 C25 1.860(9)
Si3 C35 1.879(13)
Si3 C34 1.890(12)
Si4 C48 1.860(11)
Si4 C46 1.861(12)
Si4 C47 1.865(13)
Si4 C37 1.876(10)
C1 C5 1.420(13)
C1 C2 1.430(13)
C2 C3 1.434(13)
C2 C6 1.509(12)
C3 C4 1.400(14)
C3 C7 1.492(14)
C4 C5 1.398(15)
C4 C8 1.509(13)
C5 C9 1.517(14)
C13 C14 1.411(12)
C13 C17 1.440(13)
C14 C15 1.406(13)
C14 C18 1.548(14)
C15 C16 1.435(14)
C15 C19 1.493(14)
C16 C17 1.409(13)
C16 C20 1.526(13)
C17 C21 1.501(14)
C25 C29 1.435(13)
C25 C26 1.447(13)
C26 C27 1.421(14)
C26 C30 1.518(14)
C27 C28 1.416(15)
C27 C31 1.515(14)
C28 C29 1.416(14)
C28 C32 1.498(14)
C29 C33 1.509(14)
C37 C38 1.431(14)
C37 C41 1.454(13)
C38 C39 1.420(13)
C38 C42 1.507(14)
C39 C40 1.415(14)
C39 C43 1.504(14)
C40 C41 1.383(14)
C40 C44 1.531(14)
C41 C45 1.512(14)
